data_7121484
loop_
_publ_author_name
'Park, Jung Su'
'Tran, Trang Thu'
'Kim, Jongmin'
'Sessler, Jonathan L.'

_publ_section_title
;
 Electrochemical amphotericity and NIR absorption induced via the
 step-wise protonation of fused quinoxaline-tetrathiafulvalene-pyrroles.
;
_journal_issue 36
_journal_name_full 'Chemical communications (Cambridge, England)'
_journal_page_first 4553
_journal_page_last 4556
_journal_paper_doi 10.1039/c8cc02018c
_journal_volume 54
_journal_year 2018
_chemical_formula_moiety 'C33H26N3O2S7, CH4O3S,CH3O3S,CHCl3'
_chemical_formula_sum 'C36 H34 Cl3 N3 O8 S9'
_chemical_formula_weight 1031.55
_chemical_name_common Ts-Qx-TTF-pyrrole,2MSA
_chemical_name_systematic
;
2-(5H-[1,3]dithiolo[4,5-c]pyrrol-2-ylidene)-6,7-bis(2,5-dimethylthiophen-3-yl)-[1,3]dithiolo[4,5-g]quinoxaline
;
_space_group_crystal_system triclinic
_space_group_IT_number 2
_space_group_name_Hall '-P 1'
_space_group_name_H-M_alt 'P -1'
_symmetry_space_group_name_Hall '-P 1'
_symmetry_space_group_name_H-M 'P -1'
_atom_sites_solution_hydrogens geom
_atom_sites_solution_primary direct
_atom_sites_solution_secondary difmap
_audit_creation_method SHELXL-2017/1
_audit_update_record
;
2018-03-09 deposited with the CCDC.
2018-04-10 downloaded from the CCDC.
;
_cell_angle_alpha 109.3710(12)
_cell_angle_beta 93.9288(12)
_cell_angle_gamma 103.0890(13)
_cell_formula_units_Z 2
_cell_length_a 10.8535(3)
_cell_length_b 12.4996(4)
_cell_length_c 18.2429(5)
_cell_measurement_reflns_used 9520
_cell_measurement_temperature 223(2)
_cell_measurement_theta_max 77.667
_cell_measurement_theta_min 2.599
_cell_volume 2246.20(12)
_computing_cell_refinement 'Bruker SAINT'
_computing_data_collection 'Bruker APEX2'
_computing_data_reduction 'Bruker SAINT'
_computing_molecular_graphics 'Bruker SHELXTL'
_computing_publication_material 'Bruker SHELXTL'
_computing_structure_refinement 'SHELXL-2017/1 (Sheldrick, 2017)'
_computing_structure_solution 'Bruker SHELXTL'
_diffrn_ambient_temperature 223(2)
_diffrn_measured_fraction_theta_full 0.986
_diffrn_measured_fraction_theta_max 0.978
_diffrn_measurement_device_type 'PHOTON 100 CMOS'
_diffrn_measurement_method '\f and \w scans'
_diffrn_radiation_type CuK\a
_diffrn_radiation_wavelength 1.54178
_diffrn_reflns_av_R_equivalents 0.0656
_diffrn_reflns_av_unetI/netI 0.0389
_diffrn_reflns_Laue_measured_fraction_full 0.986
_diffrn_reflns_Laue_measured_fraction_max 0.978
_diffrn_reflns_limit_h_max 13
_diffrn_reflns_limit_h_min -13
_diffrn_reflns_limit_k_max 15
_diffrn_reflns_limit_k_min -15
_diffrn_reflns_limit_l_max 23
_diffrn_reflns_limit_l_min -23
_diffrn_reflns_number 63643
_diffrn_reflns_point_group_measured_fraction_full 0.986
_diffrn_reflns_point_group_measured_fraction_max 0.978
_diffrn_reflns_theta_full 67.679
_diffrn_reflns_theta_max 77.667
_diffrn_reflns_theta_min 2.599
_diffrn_source 'sealed tube'
_exptl_absorpt_coefficient_mu 6.202
_exptl_absorpt_correction_T_max 0.7541
_exptl_absorpt_correction_T_min 0.4311
_exptl_absorpt_correction_type multi-scan
_exptl_absorpt_process_details
;
SADABS-2016/2 - Bruker AXS area detector scaling and absorption correction 
;
_exptl_crystal_colour Green
_exptl_crystal_density_diffrn 1.525
_exptl_crystal_density_meas 1.525
_exptl_crystal_density_method 'not measured'
_exptl_crystal_description Plate
_exptl_crystal_F_000 1060
_exptl_crystal_size_max 0.240
_exptl_crystal_size_mid 0.150
_exptl_crystal_size_min 0.080
_exptl_transmission_factor_max 1.00
_exptl_transmission_factor_min 0.57
_refine_diff_density_max 0.817
_refine_diff_density_min -0.877
_refine_diff_density_rms 0.144
_refine_ls_extinction_method none
_refine_ls_goodness_of_fit_ref 1.087
_refine_ls_hydrogen_treatment constr
_refine_ls_matrix_type full
_refine_ls_number_parameters 539
_refine_ls_number_reflns 9367
_refine_ls_number_restraints 0
_refine_ls_restrained_S_all 1.087
_refine_ls_R_factor_all 0.0806
_refine_ls_R_factor_gt 0.0695
_refine_ls_shift/su_max 0.002
_refine_ls_shift/su_mean 0.000
_refine_ls_structure_factor_coef Fsqd
_refine_ls_weighting_details 'w=1/[\s^2^(Fo^2^)+(0.1557P)^2^+2.8076P] where P=(Fo^2^+2Fc^2^)/3'
_refine_ls_weighting_scheme calc
_refine_ls_wR_factor_gt 0.1990
_refine_ls_wR_factor_ref 0.2310
_reflns_Friedel_coverage 0.000
_reflns_number_gt 8054
_reflns_number_total 9367
_reflns_threshold_expression 'I > 2\s(I)'
_cod_data_source_file c8cc02018c2.cif
_cod_data_source_block No2
_cod_depositor_comments
;
The following automatic conversions were performed:

'_exptl_absorpt_correction_type' value 'Multi-scan' changed to
'multi-scan' according to
/home/data/users/saulius/crontab/automatic-downloads/rss-feeds/RSC/lib/dictionaries/cif_core.dic
dictionary named 'cif_core.dic' version 2.4.2 from 2011-04-26.

Automatic conversion script
Id: cif_fix_values 4973 2017-02-22 13:04:09Z antanas 

 Adding full bibliography for 7121482--7121484.cif.
;
_cod_original_cell_volume 2246.19(11)
_cod_database_code 7121484
_shelx_shelxl_version_number 2017/1
_shelx_space_group_comment
;
The symmetry employed for this shelxl refinement is uniquely defined
by the following loop, which should always be used as a source of
symmetry information in preference to the above space-group names.
They are only intended as comments.
;
_shelx_estimated_absorpt_t_min 0.318
_shelx_estimated_absorpt_t_max 0.637
_exptl_absorpt_special_details
;
Krause, L., Herbst-Irmer, R., Sheldrick G.M. & Stalke D., J. Appl. Cryst. 48 (2015) 3-10
;

loop_
_space_group_symop_operation_xyz
'x, y, z'
'-x, -y, -z'

loop_
_atom_site_label
_atom_site_type_symbol
_atom_site_fract_x
_atom_site_fract_y
_atom_site_fract_z
_atom_site_U_iso_or_equiv
_atom_site_adp_type
_atom_site_occupancy
_atom_site_site_symmetry_order
_atom_site_calc_flag
_atom_site_refinement_flags_posn
_atom_site_refinement_flags_adp
C1 C -0.1328(3) -0.1187(3) 1.17967(19) 0.0287(7) Uani 1 1 d . .
H1 H -0.220913 -0.152886 1.174922 0.034 Uiso 1 1 calc R U
C2 C -0.0776(3) -0.0382(3) 1.14860(18) 0.0262(6) Uani 1 1 d . .
C3 C 0.0584(3) -0.0086(3) 1.17109(18) 0.0271(6) Uani 1 1 d . .
C4 C 0.0846(3) -0.0702(3) 1.2161(2) 0.0312(7) Uani 1 1 d . .
H4 H 0.165786 -0.066373 1.240043 0.037 Uiso 1 1 calc R U
C5 C 0.0189(3) 0.1148(3) 1.08865(18) 0.0277(6) Uani 1 1 d . .
C6 C 0.0359(3) 0.1981(3) 1.05613(19) 0.0280(6) Uani 1 1 d . .
C7 C 0.1408(3) 0.3444(3) 0.99117(18) 0.0246(6) Uani 1 1 d . .
C8 C 0.0052(3) 0.3194(3) 0.96863(18) 0.0239(6) Uani 1 1 d . .
C9 C -0.0427(3) 0.3629(3) 0.91631(19) 0.0268(6) Uani 1 1 d . .
H9 H -0.131569 0.347164 0.901980 0.032 Uiso 1 1 calc R U
C10 C 0.0430(3) 0.4317(3) 0.88424(18) 0.0237(6) Uani 1 1 d . .
C11 C 0.1762(3) 0.4572(3) 0.90924(18) 0.0237(6) Uani 1 1 d . .
C12 C 0.2264(3) 0.4144(3) 0.96338(18) 0.0263(6) Uani 1 1 d . .
H12 H 0.315053 0.432922 0.979894 0.032 Uiso 1 1 calc R U
C13 C 0.0776(3) 0.5271(3) 0.79561(18) 0.0247(6) Uani 1 1 d . .
C14 C 0.2126(3) 0.5660(3) 0.82423(18) 0.0237(6) Uani 1 1 d . .
C15 C 0.3045(3) 0.6492(3) 0.80110(18) 0.0266(6) Uani 1 1 d . .
C16 C 0.4246(3) 0.6400(3) 0.7867(2) 0.0328(7) Uani 1 1 d . .
C17 C 0.4872(4) 0.5440(4) 0.7840(3) 0.0460(10) Uani 1 1 d . .
H17A H 0.542132 0.565476 0.833717 0.069 Uiso 1 1 calc R U
H17B H 0.538177 0.532731 0.741782 0.069 Uiso 1 1 calc R U
H17C H 0.422037 0.471620 0.774820 0.069 Uiso 1 1 calc R U
C18 C 0.3708(4) 0.8161(4) 0.7693(2) 0.0396(8) Uani 1 1 d . .
C19 C 0.3725(6) 0.9260(5) 0.7516(4) 0.0643(14) Uani 1 1 d . .
H19A H 0.371256 0.909039 0.695582 0.096 Uiso 1 1 calc R U
H19B H 0.449507 0.986902 0.780395 0.096 Uiso 1 1 calc R U
H19C H 0.297842 0.952691 0.767265 0.096 Uiso 1 1 calc R U
C20 C 0.2749(4) 0.7499(3) 0.7901(2) 0.0311(7) Uani 1 1 d . .
H20 H 0.195815 0.767529 0.797003 0.037 Uiso 1 1 calc R U
C21 C 0.0230(3) 0.5564(3) 0.73049(18) 0.0249(6) Uani 1 1 d . .
C22 C -0.0840(3) 0.6066(3) 0.7367(2) 0.0317(7) Uani 1 1 d . .
H22 H -0.125492 0.621907 0.781210 0.038 Uiso 1 1 calc R U
C23 C -0.1195(4) 0.6297(4) 0.6720(2) 0.0395(8) Uani 1 1 d . .
C24 C -0.2236(6) 0.6837(6) 0.6567(3) 0.0651(15) Uani 1 1 d . .
H24A H -0.264733 0.705605 0.703043 0.098 Uiso 1 1 calc R U
H24B H -0.286418 0.627434 0.612528 0.098 Uiso 1 1 calc R U
H24C H -0.187283 0.753212 0.644714 0.098 Uiso 1 1 calc R U
C25 C 0.0656(3) 0.5398(3) 0.65954(19) 0.0295(7) Uani 1 1 d . .
C26 C 0.1708(4) 0.4872(4) 0.6284(2) 0.0421(9) Uani 1 1 d . .
H26A H 0.247020 0.549565 0.634767 0.063 Uiso 1 1 calc R U
H26B H 0.144281 0.439452 0.573106 0.063 Uiso 1 1 calc R U
H26C H 0.189194 0.438516 0.657305 0.063 Uiso 1 1 calc R U
C27 C -0.0860(3) -0.0666(3) 1.3679(2) 0.0317(7) Uani 1 1 d . .
C28 C -0.2109(4) -0.0669(4) 1.3799(2) 0.0385(8) Uani 1 1 d . .
H28 H -0.278675 -0.133595 1.352271 0.046 Uiso 1 1 calc R U
C29 C -0.2346(4) 0.0312(4) 1.4327(2) 0.0428(9) Uani 1 1 d . .
H29 H -0.318935 0.029837 1.442018 0.051 Uiso 1 1 calc R U
C30 C -0.1367(4) 0.1325(4) 1.4725(2) 0.0381(8) Uani 1 1 d . .
C31 C -0.0127(4) 0.1304(4) 1.4604(2) 0.0455(9) Uani 1 1 d . .
H31 H 0.054685 0.197472 1.488082 0.055 Uiso 1 1 calc R U
C32 C 0.0155(4) 0.0324(4) 1.4088(2) 0.0406(8) Uani 1 1 d . .
H32 H 0.100380 0.032448 1.401577 0.049 Uiso 1 1 calc R U
C33 C -0.1656(5) 0.2419(5) 1.5255(3) 0.0547(12) Uani 1 1 d . .
H33A H -0.092215 0.287630 1.566112 0.082 Uiso 1 1 calc R U
H33B H -0.239394 0.220215 1.549766 0.082 Uiso 1 1 calc R U
H33C H -0.183678 0.288380 1.494894 0.082 Uiso 1 1 calc R U
N1 N -0.0330(3) -0.1407(3) 1.22007(17) 0.0308(6) Uani 1 1 d . .
N2 N 0.2547(3) 0.5284(2) 0.87947(16) 0.0255(5) Uani 1 1 d . .
H2 H 0.336386 0.550623 0.897225 0.031 Uiso 1 1 calc R U
N3 N -0.0036(3) 0.4677(2) 0.82828(16) 0.0260(5) Uani 1 1 d . .
S1 S 0.15143(8) 0.08658(8) 1.13306(5) 0.0338(2) Uani 1 1 d . .
S2 S -0.13402(8) 0.02749(8) 1.08787(5) 0.0289(2) Uani 1 1 d . .
S3 S -0.09110(8) 0.23193(8) 1.01118(5) 0.0295(2) Uani 1 1 d . .
S4 S 0.19001(8) 0.28054(8) 1.05559(5) 0.0322(2) Uani 1 1 d . .
S5 S -0.02338(10) 0.58861(9) 0.60220(5) 0.0409(3) Uani 1 1 d . .
S6 S 0.50012(10) 0.75618(10) 0.76097(7) 0.0457(3) Uani 1 1 d . .
S7 S -0.05558(9) -0.18629(8) 1.29635(5) 0.0341(2) Uani 1 1 d . .
O1 O 0.0640(3) -0.2034(3) 1.31984(18) 0.0473(7) Uani 1 1 d . .
O2 O -0.1693(3) -0.2824(2) 1.27026(17) 0.0452(7) Uani 1 1 d . .
S8 S 0.40859(9) 0.79840(9) 0.28395(5) 0.0373(2) Uani 1 1 d . .
C36 C 0.2982(5) 0.6638(5) 0.2557(4) 0.0604(13) Uani 1 1 d . .
H36A H 0.215092 0.675042 0.267061 0.091 Uiso 1 1 calc R U
H36B H 0.324547 0.617785 0.284501 0.091 Uiso 1 1 calc R U
H36C H 0.292891 0.622571 0.199766 0.091 Uiso 1 1 calc R U
O6A O 0.5271(3) 0.7701(3) 0.24861(19) 0.0537(8) Uani 1 1 d . .
H6A H 0.507297 0.735564 0.200302 0.081 Uiso 1 1 calc R U
O7A O 0.3603(3) 0.8710(3) 0.2511(2) 0.0581(9) Uani 1 1 d . .
O8A O 0.4458(4) 0.8412(3) 0.36693(18) 0.0612(9) Uani 1 1 d . .
S9 S 0.46386(8) 0.72903(9) 0.04132(5) 0.0386(2) Uani 1 1 d . .
C35 C 0.4841(7) 0.8566(5) 0.0164(4) 0.0802(19) Uani 1 1 d . .
H35A H 0.422627 0.840601 -0.029561 0.120 Uiso 1 1 calc R U
H35B H 0.570241 0.878702 0.005085 0.120 Uiso 1 1 calc R U
H35C H 0.470521 0.920371 0.060152 0.120 Uiso 1 1 calc R U
O3A O 0.4880(3) 0.6388(3) -0.02711(16) 0.0414(6) Uani 1 1 d . .
O4A O 0.5612(3) 0.7591(3) 0.10982(18) 0.0536(8) Uani 1 1 d . .
O5A O 0.3349(3) 0.6983(3) 0.0564(2) 0.0557(8) Uani 1 1 d . .
C34 C 0.5222(6) 0.7423(5) 0.4958(3) 0.0628(14) Uani 1 1 d . .
H34 H 0.465236 0.758596 0.458440 0.075 Uiso 1 1 calc R U
Cl1 Cl 0.6441(2) 0.6914(2) 0.44883(11) 0.0949(6) Uani 1 1 d . .
Cl2 Cl 0.4326(2) 0.6369(2) 0.52869(14) 0.0977(6) Uani 1 1 d . .
Cl3 Cl 0.5889(2) 0.87149(18) 0.57679(12) 0.1009(6) Uani 1 1 d . .

loop_
_atom_site_aniso_label
_atom_site_aniso_U_11
_atom_site_aniso_U_22
_atom_site_aniso_U_33
_atom_site_aniso_U_23
_atom_site_aniso_U_13
_atom_site_aniso_U_12
C1 0.0283(16) 0.0327(17) 0.0293(15) 0.0156(13) 0.0042(12) 0.0092(14)
C2 0.0253(15) 0.0333(16) 0.0243(14) 0.0149(12) 0.0037(11) 0.0088(13)
C3 0.0246(15) 0.0327(16) 0.0278(15) 0.0154(13) 0.0048(12) 0.0077(13)
C4 0.0266(16) 0.0404(19) 0.0360(17) 0.0241(15) 0.0065(13) 0.0109(15)
C5 0.0310(16) 0.0297(16) 0.0259(14) 0.0140(12) 0.0033(12) 0.0092(13)
C6 0.0303(16) 0.0301(16) 0.0283(15) 0.0169(13) 0.0034(12) 0.0078(13)
C7 0.0219(14) 0.0266(15) 0.0279(14) 0.0146(12) 0.0017(11) 0.0048(12)
C8 0.0228(14) 0.0222(14) 0.0295(15) 0.0145(12) 0.0052(11) 0.0031(12)
C9 0.0217(14) 0.0330(16) 0.0303(15) 0.0167(13) 0.0040(12) 0.0083(13)
C10 0.0226(15) 0.0224(14) 0.0280(14) 0.0135(12) 0.0020(11) 0.0035(12)
C11 0.0211(14) 0.0253(15) 0.0273(14) 0.0141(12) 0.0033(11) 0.0045(12)
C12 0.0231(15) 0.0298(16) 0.0279(15) 0.0149(12) -0.0015(11) 0.0055(13)
C13 0.0251(15) 0.0278(15) 0.0243(14) 0.0125(12) 0.0023(11) 0.0090(13)
C14 0.0246(15) 0.0251(14) 0.0254(14) 0.0133(11) 0.0047(11) 0.0075(12)
C15 0.0263(15) 0.0292(16) 0.0269(14) 0.0135(12) 0.0052(12) 0.0069(13)
C16 0.0252(16) 0.0373(19) 0.0388(18) 0.0201(15) 0.0070(13) 0.0037(14)
C17 0.036(2) 0.059(3) 0.055(2) 0.027(2) 0.0176(18) 0.024(2)
C18 0.044(2) 0.037(2) 0.043(2) 0.0217(16) 0.0122(16) 0.0081(17)
C19 0.081(4) 0.054(3) 0.080(4) 0.045(3) 0.031(3) 0.022(3)
C20 0.0350(18) 0.0278(16) 0.0358(17) 0.0166(13) 0.0101(14) 0.0093(14)
C21 0.0251(15) 0.0267(15) 0.0259(14) 0.0146(12) 0.0033(11) 0.0052(12)
C22 0.0313(17) 0.0419(19) 0.0298(16) 0.0188(14) 0.0064(13) 0.0153(15)
C23 0.043(2) 0.053(2) 0.0341(18) 0.0228(17) 0.0082(15) 0.0231(19)
C24 0.069(3) 0.102(4) 0.049(2) 0.034(3) 0.006(2) 0.060(3)
C25 0.0333(17) 0.0328(17) 0.0263(15) 0.0139(13) 0.0030(13) 0.0116(14)
C26 0.047(2) 0.058(2) 0.0287(17) 0.0150(16) 0.0117(15) 0.027(2)
C27 0.0320(17) 0.0379(18) 0.0328(16) 0.0218(14) 0.0059(13) 0.0094(15)
C28 0.0289(18) 0.047(2) 0.0388(18) 0.0179(16) 0.0012(14) 0.0068(16)
C29 0.0327(19) 0.056(2) 0.044(2) 0.0203(18) 0.0077(16) 0.0165(18)
C30 0.044(2) 0.045(2) 0.0330(17) 0.0212(16) 0.0049(15) 0.0162(17)
C31 0.042(2) 0.048(2) 0.043(2) 0.0175(18) 0.0003(17) 0.0049(19)
C32 0.0288(18) 0.047(2) 0.048(2) 0.0222(18) 0.0055(15) 0.0071(16)
C33 0.068(3) 0.059(3) 0.043(2) 0.017(2) 0.009(2) 0.030(2)
N1 0.0339(15) 0.0389(16) 0.0317(14) 0.0232(12) 0.0081(11) 0.0161(13)
N2 0.0202(12) 0.0311(14) 0.0283(13) 0.0153(11) 0.0010(10) 0.0067(11)
N3 0.0229(13) 0.0296(14) 0.0289(13) 0.0159(11) 0.0023(10) 0.0055(11)
S1 0.0246(4) 0.0439(5) 0.0426(5) 0.0288(4) 0.0046(3) 0.0081(4)
S2 0.0248(4) 0.0372(4) 0.0324(4) 0.0219(3) 0.0029(3) 0.0091(3)
S3 0.0255(4) 0.0362(5) 0.0351(4) 0.0236(3) 0.0061(3) 0.0073(3)
S4 0.0270(4) 0.0404(5) 0.0363(4) 0.0261(4) -0.0008(3) 0.0056(3)
S5 0.0531(6) 0.0565(6) 0.0278(4) 0.0241(4) 0.0089(4) 0.0286(5)
S6 0.0324(5) 0.0545(6) 0.0601(6) 0.0336(5) 0.0195(4) 0.0072(4)
S7 0.0410(5) 0.0371(5) 0.0376(4) 0.0259(4) 0.0106(4) 0.0163(4)
O1 0.0534(17) 0.0613(19) 0.0519(16) 0.0390(15) 0.0143(13) 0.0329(15)
O2 0.0602(19) 0.0317(14) 0.0494(16) 0.0237(12) 0.0152(14) 0.0073(13)
S8 0.0302(4) 0.0439(5) 0.0411(5) 0.0209(4) 0.0012(3) 0.0088(4)
C36 0.037(2) 0.052(3) 0.084(4) 0.017(2) 0.001(2) 0.010(2)
O6A 0.0320(14) 0.088(2) 0.0493(17) 0.0308(16) 0.0041(12) 0.0218(15)
O7A 0.0488(18) 0.067(2) 0.082(2) 0.0515(19) 0.0157(16) 0.0236(17)
O8A 0.064(2) 0.073(2) 0.0369(15) 0.0131(15) 0.0007(14) 0.0105(18)
S9 0.0238(4) 0.0469(5) 0.0396(5) 0.0129(4) -0.0016(3) 0.0049(4)
C35 0.088(5) 0.047(3) 0.098(5) 0.033(3) -0.009(4) 0.000(3)
O3A 0.0270(12) 0.0530(17) 0.0396(14) 0.0142(12) 0.0013(10) 0.0062(12)
O4A 0.0271(13) 0.079(2) 0.0417(15) 0.0135(15) -0.0044(11) 0.0045(14)
O5A 0.0258(14) 0.077(2) 0.0561(18) 0.0150(16) 0.0048(12) 0.0112(14)
C34 0.066(3) 0.083(4) 0.062(3) 0.039(3) 0.018(2) 0.041(3)
Cl1 0.1014(13) 0.1236(15) 0.0959(11) 0.0501(11) 0.0527(10) 0.0723(12)
Cl2 0.0845(12) 0.1082(14) 0.1270(16) 0.0713(13) 0.0276(11) 0.0296(10)
Cl3 0.1095(15) 0.0886(12) 0.0964(13) 0.0160(10) 0.0238(11) 0.0337(11)

loop_
_atom_type_symbol
_atom_type_description
_atom_type_scat_dispersion_real
_atom_type_scat_dispersion_imag
_atom_type_scat_source
C C 0.0181 0.0091 'International Tables Vol C Tables 4.2.6.8 and 6.1.1.4'
H H 0.0000 0.0000 'International Tables Vol C Tables 4.2.6.8 and 6.1.1.4'
N N 0.0311 0.0180 'International Tables Vol C Tables 4.2.6.8 and 6.1.1.4'
O O 0.0492 0.0322 'International Tables Vol C Tables 4.2.6.8 and 6.1.1.4'
S S 0.3331 0.5567 'International Tables Vol C Tables 4.2.6.8 and 6.1.1.4'
Cl Cl 0.3639 0.7018 'International Tables Vol C Tables 4.2.6.8 and 6.1.1.4'

loop_
_geom_angle_atom_site_label_1
_geom_angle_atom_site_label_2
_geom_angle_atom_site_label_3
_geom_angle
C2 C1 N1 106.6(3)
C1 C2 C3 108.3(3)
C1 C2 S2 134.8(3)
C3 C2 S2 116.9(2)
C4 C3 C2 108.6(3)
C4 C3 S1 134.4(3)
C2 C3 S1 117.0(2)
C3 C4 N1 106.5(3)
C6 C5 S2 122.5(3)
C6 C5 S1 120.6(3)
S2 C5 S1 116.85(19)
C5 C6 S4 121.3(3)
C5 C6 S3 123.4(3)
S4 C6 S3 115.39(18)
C12 C7 C8 121.8(3)
C12 C7 S4 122.1(2)
C8 C7 S4 116.1(2)
C9 C8 C7 120.4(3)
C9 C8 S3 123.4(3)
C7 C8 S3 116.2(2)
C8 C9 C10 119.3(3)
N3 C10 C9 119.4(3)
N3 C10 C11 121.6(3)
C9 C10 C11 118.9(3)
N2 C11 C12 120.9(3)
N2 C11 C10 116.7(3)
C12 C11 C10 122.4(3)
C7 C12 C11 117.2(3)
N3 C13 C14 121.5(3)
N3 C13 C21 117.3(3)
C14 C13 C21 121.1(3)
N2 C14 C13 117.0(3)
N2 C14 C15 118.3(3)
C13 C14 C15 124.5(3)
C16 C15 C20 113.2(3)
C16 C15 C14 124.8(3)
C20 C15 C14 122.1(3)
C15 C16 C17 130.1(3)
C15 C16 S6 109.4(3)
C17 C16 S6 120.3(3)
C20 C18 C19 127.9(4)
C20 C18 S6 110.5(3)
C19 C18 S6 121.6(3)
C18 C20 C15 113.5(3)
C25 C21 C22 112.9(3)
C25 C21 C13 125.7(3)
C22 C21 C13 121.4(3)
C23 C22 C21 113.3(3)
C22 C23 C24 129.3(4)
C22 C23 S5 110.4(3)
C24 C23 S5 120.3(3)
C21 C25 C26 130.0(3)
C21 C25 S5 110.1(2)
C26 C25 S5 119.9(3)
C28 C27 C32 120.6(4)
C28 C27 S7 119.9(3)
C32 C27 S7 119.3(3)
C29 C28 C27 119.4(4)
C28 C29 C30 121.5(4)
C31 C30 C29 118.0(4)
C31 C30 C33 121.1(4)
C29 C30 C33 120.8(4)
C30 C31 C32 122.1(4)
C31 C32 C27 118.2(4)
C1 N1 C4 110.0(3)
C1 N1 S7 121.2(2)
C4 N1 S7 121.9(2)
C14 N2 C11 123.3(3)
C13 N3 C10 119.1(3)
C3 S1 C5 94.21(16)
C2 S2 C5 94.33(16)
C8 S3 C6 95.42(16)
C7 S4 C6 95.69(15)
C25 S5 C23 93.36(17)
C16 S6 C18 93.41(18)
O1 S7 O2 120.60(19)
O1 S7 N1 104.99(16)
O2 S7 N1 106.18(17)
O1 S7 C27 110.58(19)
O2 S7 C27 109.29(18)
N1 S7 C27 103.69(16)
O7A S8 O8A 117.6(2)
O7A S8 O6A 110.5(2)
O8A S8 O6A 105.8(2)
O7A S8 C36 109.1(2)
O8A S8 C36 108.8(3)
O6A S8 C36 104.2(2)
O5A S9 O3A 112.14(18)
O5A S9 O4A 113.6(2)
O3A S9 O4A 110.99(18)
O5A S9 C35 107.7(3)
O3A S9 C35 105.6(3)
O4A S9 C35 106.2(3)
Cl3 C34 Cl1 109.8(3)
Cl3 C34 Cl2 108.7(3)
Cl1 C34 Cl2 110.4(3)

loop_
_geom_bond_atom_site_label_1
_geom_bond_atom_site_label_2
_geom_bond_distance
C1 C2 1.358(5)
C1 N1 1.397(4)
C2 C3 1.433(4)
C2 S2 1.736(3)
C3 C4 1.355(5)
C3 S1 1.737(3)
C4 N1 1.398(5)
C5 C6 1.344(5)
C5 S2 1.764(4)
C5 S1 1.764(3)
C6 S4 1.757(4)
C6 S3 1.759(3)
C7 C12 1.369(5)
C7 C8 1.434(4)
C7 S4 1.742(3)
C8 C9 1.372(4)
C8 S3 1.745(3)
C9 C10 1.411(5)
C10 N3 1.356(4)
C10 C11 1.416(4)
C11 N2 1.361(4)
C11 C12 1.403(4)
C13 N3 1.324(4)
C13 C14 1.435(4)
C13 C21 1.479(4)
C14 N2 1.339(4)
C14 C15 1.460(5)
C15 C16 1.370(5)
C15 C20 1.439(5)
C16 C17 1.496(5)
C16 S6 1.723(4)
C18 C20 1.335(5)
C18 C19 1.509(6)
C18 S6 1.728(4)
C21 C25 1.371(5)
C21 C22 1.434(5)
C22 C23 1.355(5)
C23 C24 1.497(5)
C23 S5 1.722(4)
C25 C26 1.496(5)
C25 S5 1.718(3)
C27 C28 1.387(5)
C27 C32 1.400(6)
C27 S7 1.743(4)
C28 C29 1.375(6)
C29 C30 1.391(6)
C30 C31 1.383(6)
C30 C33 1.504(6)
C31 C32 1.387(6)
N1 S7 1.682(3)
S7 O1 1.423(3)
S7 O2 1.436(3)
S8 O7A 1.411(3)
S8 O8A 1.422(3)
S8 O6A 1.537(3)
S8 C36 1.720(5)
S9 O5A 1.436(3)
S9 O3A 1.464(3)
S9 O4A 1.465(3)
S9 C35 1.770(6)
C34 Cl3 1.748(7)
C34 Cl1 1.751(5)
C34 Cl2 1.751(6)
